data_4024974
loop_
_publ_author_name
'Ikyon Kim'
'Kyungsun Kim'
'Jungeun Choi'

_publ_section_title
;
A Direct Approach to 5-Hydroxybenzofurans via a Platinum-Catalyzed Domino
Rearrangement/5-endo-dig Cyclization Reaction of Quinols
;
_journal_name_full 'Journal of Organic Chemistry'
_journal_page_first 8492
_journal_page_last 8495
_journal_paper_doi 10.1021/jo901937u
_journal_volume 74
_journal_year 2009
_chemical_formula_sum 'C15 H12 O2'
_chemical_formula_weight 224.25
_chemical_name_systematic
; 
 5-methoxy-2-phenylbenzofuran 
;
_space_group_IT_number 61
_symmetry_cell_setting orthorhombic
_symmetry_space_group_name_Hall '-P 2ac 2ab'
_symmetry_space_group_name_H-M 'P b c a'
_atom_sites_solution_hydrogens geom
_atom_sites_solution_primary direct
_atom_sites_solution_secondary difmap
_audit_creation_method SHELXL-97
_cell_angle_alpha 90.00
_cell_angle_beta 90.00
_cell_angle_gamma 90.00
_cell_formula_units_Z 8
_cell_length_a 14.9852(8)
_cell_length_b 5.7581(3)
_cell_length_c 26.3143(12)
_cell_measurement_reflns_used 1645
_cell_measurement_temperature 296(2)
_cell_measurement_theta_max 22.40
_cell_measurement_theta_min 2.72
_cell_volume 2270.6(2)
_computing_cell_refinement 'Bruker SMART'
_computing_data_collection 'Bruker SMART'
_computing_data_reduction 'Bruker SAINT'
_computing_molecular_graphics 'Bruker SHELXTL'
_computing_publication_material 'Bruker SHELXTL'
_computing_structure_refinement 'SHELXL-97 (Sheldrick, 1997)'
_computing_structure_solution 'SHELXS-97 (Sheldrick, 1990)'
_diffrn_ambient_temperature 296(2)
_diffrn_measured_fraction_theta_full 0.978
_diffrn_measured_fraction_theta_max 0.978
_diffrn_measurement_device_type 'CCD area detector'
_diffrn_measurement_method 'phi and omega scans'
_diffrn_radiation_monochromator graphite
_diffrn_radiation_source 'fine-focus sealed tube'
_diffrn_radiation_type MoK\a
_diffrn_radiation_wavelength 0.71073
_diffrn_reflns_av_R_equivalents 0.0407
_diffrn_reflns_av_sigmaI/netI 0.0328
_diffrn_reflns_limit_h_max 15
_diffrn_reflns_limit_h_min -19
_diffrn_reflns_limit_k_max 7
_diffrn_reflns_limit_k_min -7
_diffrn_reflns_limit_l_max 35
_diffrn_reflns_limit_l_min -26
_diffrn_reflns_number 11660
_diffrn_reflns_theta_full 28.22
_diffrn_reflns_theta_max 28.22
_diffrn_reflns_theta_min 2.06
_exptl_absorpt_coefficient_mu 0.086
_exptl_absorpt_correction_type none
_exptl_crystal_colour silver
_exptl_crystal_density_diffrn 1.312
_exptl_crystal_density_meas ?
_exptl_crystal_density_method 'not measured'
_exptl_crystal_description block
_exptl_crystal_F_000 944
_exptl_crystal_size_max 0.38
_exptl_crystal_size_mid 0.23
_exptl_crystal_size_min 0.17
_refine_diff_density_max 0.115
_refine_diff_density_min -0.100
_refine_diff_density_rms 0.029
_refine_ls_extinction_coef 0.0059(7)
_refine_ls_extinction_expression Fc^*^=kFc[1+0.001xFc^2^\l^3^/sin(2\q)]^-1/4^
_refine_ls_extinction_method SHELXL
_refine_ls_goodness_of_fit_ref 1.000
_refine_ls_hydrogen_treatment refxyz
_refine_ls_matrix_type full
_refine_ls_number_parameters 155
_refine_ls_number_reflns 2744
_refine_ls_number_restraints 0
_refine_ls_restrained_S_all 1.000
_refine_ls_R_factor_all 0.0892
_refine_ls_R_factor_gt 0.0408
_refine_ls_shift/su_max 0.000
_refine_ls_shift/su_mean 0.000
_refine_ls_structure_factor_coef Fsqd
_refine_ls_weighting_details 'calc w=1/[\s^2^(Fo^2^)+(0.0480P)^2^+0.1288P] where P=(Fo^2^+2Fc^2^)/3'
_refine_ls_weighting_scheme calc
_refine_ls_wR_factor_gt 0.0951
_refine_ls_wR_factor_ref 0.1135
_reflns_number_gt 1546
_reflns_number_total 2744
_reflns_threshold_expression >2sigma(I)
_cod_data_source_file jo901937u_si_001.cif
_cod_data_source_block 5-methoxy-2-phenylbenzofuran
_cod_depositor_comments
;
The following automatic conversions were performed:
'_symmetry_cell_setting' value 'Orthorhombic' changed to 'orthorhombic'
according to '/home/saulius/struct/CIF-dictionaries/cif_core.dic'
dictionary named 'cif_core.dic' version 2.4.1 from 2010-06-29.

Automatic conversion script
Id: cif_fix_enum 1527 2010-12-29 10:47:43Z saulius 

The following automatic conversions were performed:

'_exptl_crystal_density_meas' value 'none' was changed to '?' - the
value is perceived as not measured.

Automatic conversion script
Id: cif_fix_values 3008 2015-01-20 13:52:24Z robertas 
;
_cod_original_sg_symbol_H-M Pbca
_cod_database_code 4024974

loop_
_symmetry_equiv_pos_as_xyz
'x, y, z'
'-x+1/2, -y, z+1/2'
'-x, y+1/2, -z+1/2'
'x+1/2, -y+1/2, -z'
'-x, -y, -z'
'x-1/2, y, -z-1/2'
'x, -y-1/2, z-1/2'
'-x-1/2, y-1/2, z'

loop_
_atom_site_label
_atom_site_type_symbol
_atom_site_fract_x
_atom_site_fract_y
_atom_site_fract_z
_atom_site_U_iso_or_equiv
_atom_site_adp_type
_atom_site_occupancy
_atom_site_symmetry_multiplicity
_atom_site_calc_flag
_atom_site_refinement_flags
_atom_site_disorder_assembly
_atom_site_disorder_group
O1 O 0.59154(6) 0.17550(16) 0.39805(4) 0.0564(3) Uani 1 1 d . . .
C2 C 0.62991(9) 0.3792(2) 0.41578(6) 0.0505(4) Uani 1 1 d . . .
C3 C 0.66221(9) 0.5058(2) 0.37682(5) 0.0532(4) Uani 1 1 d . . .
H3A H 0.6914 0.6479 0.3793 0.064 Uiso 1 1 calc R . .
C4 C 0.65775(9) 0.4224(2) 0.27889(6) 0.0534(4) Uani 1 1 d . . .
H4A H 0.6873 0.5549 0.2677 0.064 Uiso 1 1 calc R . .
C5 C 0.62636(9) 0.2583(2) 0.24502(6) 0.0511(4) Uani 1 1 d . . .
C6 C 0.58250(9) 0.0581(3) 0.26165(6) 0.0568(4) Uani 1 1 d . . .
H6A H 0.5620 -0.0487 0.2378 0.068 Uiso 1 1 calc R . .
C7 C 0.56900(10) 0.0159(3) 0.31252(6) 0.0589(4) Uani 1 1 d . . .
H7A H 0.5405 -0.1179 0.3238 0.071 Uiso 1 1 calc R . .
C8 C 0.64343(9) 0.3818(2) 0.33077(5) 0.0483(4) Uani 1 1 d . . .
C9 C 0.59987(9) 0.1819(2) 0.34584(6) 0.0499(4) Uani 1 1 d . . .
O10 O 0.63388(7) 0.27451(19) 0.19296(4) 0.0641(3) Uani 1 1 d . . .
C11 C 0.67518(13) 0.4765(3) 0.17316(6) 0.0808(6) Uani 1 1 d . . .
H11A H 0.6767 0.4676 0.1367 0.121 Uiso 1 1 calc R . .
H11B H 0.7350 0.4877 0.1860 0.121 Uiso 1 1 calc R . .
H11C H 0.6418 0.6111 0.1833 0.121 Uiso 1 1 calc R . .
C12 C 0.62585(9) 0.4160(2) 0.47033(6) 0.0509(4) Uani 1 1 d . . .
C13 C 0.66247(10) 0.6149(3) 0.49185(6) 0.0627(4) Uani 1 1 d . . .
H13A H 0.6907 0.7233 0.4712 0.075 Uiso 1 1 calc R . .
C14 C 0.65744(12) 0.6534(3) 0.54338(7) 0.0733(5) Uani 1 1 d . . .
H14A H 0.6831 0.7862 0.5573 0.088 Uiso 1 1 calc R . .
C15 C 0.61464(12) 0.4966(3) 0.57457(7) 0.0735(5) Uani 1 1 d . . .
H15A H 0.6107 0.5239 0.6093 0.088 Uiso 1 1 calc R . .
C16 C 0.57789(11) 0.2999(3) 0.55395(7) 0.0716(5) Uani 1 1 d . . .
H16A H 0.5488 0.1936 0.5748 0.086 Uiso 1 1 calc R . .
C17 C 0.58394(10) 0.2590(3) 0.50232(6) 0.0618(4) Uani 1 1 d . . .
H17A H 0.5595 0.1240 0.4888 0.074 Uiso 1 1 calc R . .

loop_
_atom_site_aniso_label
_atom_site_aniso_U_11
_atom_site_aniso_U_22
_atom_site_aniso_U_33
_atom_site_aniso_U_23
_atom_site_aniso_U_13
_atom_site_aniso_U_12
O1 0.0599(6) 0.0462(6) 0.0630(7) 0.0022(5) -0.0008(5) -0.0109(5)
C2 0.0461(8) 0.0432(8) 0.0623(10) -0.0008(7) -0.0034(7) -0.0032(6)
C3 0.0527(9) 0.0438(8) 0.0633(10) 0.0009(7) -0.0029(7) -0.0080(7)
C4 0.0533(9) 0.0443(8) 0.0626(10) 0.0021(7) 0.0026(7) -0.0031(6)
C5 0.0444(8) 0.0524(9) 0.0567(10) -0.0036(7) 0.0021(7) 0.0038(7)
C6 0.0531(9) 0.0483(9) 0.0688(11) -0.0117(8) -0.0033(8) -0.0013(7)
C7 0.0592(10) 0.0443(8) 0.0734(12) -0.0032(8) 0.0004(8) -0.0094(7)
C8 0.0436(8) 0.0413(7) 0.0600(10) -0.0002(7) -0.0013(7) -0.0007(6)
C9 0.0475(8) 0.0433(8) 0.0588(10) 0.0018(7) -0.0005(7) -0.0007(6)
O10 0.0662(7) 0.0656(7) 0.0605(7) -0.0049(5) 0.0035(5) -0.0035(6)
C11 0.0965(14) 0.0823(13) 0.0637(12) 0.0048(10) 0.0094(10) -0.0164(11)
C12 0.0439(8) 0.0483(8) 0.0605(10) 0.0033(7) -0.0040(7) 0.0005(6)
C13 0.0670(11) 0.0577(10) 0.0633(11) 0.0036(8) -0.0048(8) -0.0080(8)
C14 0.0825(13) 0.0676(11) 0.0696(12) -0.0062(10) -0.0129(9) -0.0049(10)
C15 0.0783(13) 0.0841(13) 0.0580(11) -0.0016(10) -0.0073(9) 0.0081(10)
C16 0.0702(12) 0.0776(12) 0.0668(12) 0.0117(10) 0.0009(9) -0.0019(9)
C17 0.0619(10) 0.0588(9) 0.0648(11) 0.0045(8) -0.0022(8) -0.0061(8)

loop_
_atom_type_symbol
_atom_type_description
_atom_type_scat_dispersion_real
_atom_type_scat_dispersion_imag
_atom_type_scat_source
C C 0.0033 0.0016 'International Tables Vol C Tables 4.2.6.8 and 6.1.1.4'
H H 0.0000 0.0000 'International Tables Vol C Tables 4.2.6.8 and 6.1.1.4'
O O 0.0106 0.0060 'International Tables Vol C Tables 4.2.6.8 and 6.1.1.4'

loop_
_geom_angle_atom_site_label_1
_geom_angle_atom_site_label_2
_geom_angle_atom_site_label_3
_geom_angle
_geom_angle_site_symmetry_1
_geom_angle_site_symmetry_3
_geom_angle_publ_flag
C9 O1 C2 105.95(11) . . ?
C3 C2 O1 110.51(13) . . ?
C3 C2 C12 133.47(13) . . ?
O1 C2 C12 116.01(12) . . ?
C2 C3 C8 107.64(13) . . ?
C2 C3 H3A 126.2 . . ?
C8 C3 H3A 126.2 . . ?
C5 C4 C8 117.53(13) . . ?
C5 C4 H4A 121.2 . . ?
C8 C4 H4A 121.2 . . ?
O10 C5 C4 124.57(14) . . ?
O10 C5 C6 113.93(13) . . ?
C4 C5 C6 121.50(14) . . ?
C7 C6 C5 121.32(14) . . ?
C7 C6 H6A 119.3 . . ?
C5 C6 H6A 119.3 . . ?
C6 C7 C9 116.60(14) . . ?
C6 C7 H7A 121.7 . . ?
C9 C7 H7A 121.7 . . ?
C9 C8 C4 119.39(13) . . ?
C9 C8 C3 105.37(13) . . ?
C4 C8 C3 135.23(13) . . ?
C7 C9 O1 125.82(13) . . ?
C7 C9 C8 123.66(15) . . ?
O1 C9 C8 110.52(13) . . ?
C5 O10 C11 117.19(12) . . ?
O10 C11 H11A 109.5 . . ?
O10 C11 H11B 109.5 . . ?
H11A C11 H11B 109.5 . . ?
O10 C11 H11C 109.5 . . ?
H11A C11 H11C 109.5 . . ?
H11B C11 H11C 109.5 . . ?
C17 C12 C13 117.96(15) . . ?
C17 C12 C2 121.61(14) . . ?
C13 C12 C2 120.41(13) . . ?
C14 C13 C12 120.83(15) . . ?
C14 C13 H13A 119.6 . . ?
C12 C13 H13A 119.6 . . ?
C13 C14 C15 120.42(17) . . ?
C13 C14 H14A 119.8 . . ?
C15 C14 H14A 119.8 . . ?
C16 C15 C14 119.51(17) . . ?
C16 C15 H15A 120.2 . . ?
C14 C15 H15A 120.2 . . ?
C15 C16 C17 120.21(16) . . ?
C15 C16 H16A 119.9 . . ?
C17 C16 H16A 119.9 . . ?
C16 C17 C12 121.06(16) . . ?
C16 C17 H17A 119.5 . . ?
C12 C17 H17A 119.5 . . ?

loop_
_geom_bond_atom_site_label_1
_geom_bond_atom_site_label_2
_geom_bond_distance
_geom_bond_site_symmetry_2
_geom_bond_publ_flag
O1 C9 1.3798(17) . ?
O1 C2 1.3872(15) . ?
C2 C3 1.3478(19) . ?
C2 C12 1.452(2) . ?
C3 C8 1.4341(19) . ?
C3 H3A 0.9300 . ?
C4 C5 1.381(2) . ?
C4 C8 1.4017(19) . ?
C4 H4A 0.9300 . ?
C5 O10 1.3777(17) . ?
C5 C6 1.397(2) . ?
C6 C7 1.375(2) . ?
C6 H6A 0.9300 . ?
C7 C9 1.3771(19) . ?
C7 H7A 0.9300 . ?
C8 C9 1.3817(18) . ?
O10 C11 1.4168(19) . ?
C11 H11A 0.9600 . ?
C11 H11B 0.9600 . ?
C11 H11C 0.9600 . ?
C12 C17 1.386(2) . ?
C12 C13 1.390(2) . ?
C13 C14 1.376(2) . ?
C13 H13A 0.9300 . ?
C14 C15 1.379(2) . ?
C14 H14A 0.9300 . ?
C15 C16 1.371(2) . ?
C15 H15A 0.9300 . ?
C16 C17 1.382(2) . ?
C16 H16A 0.9300 . ?
C17 H17A 0.9300 . ?

loop_
_geom_torsion_atom_site_label_1
_geom_torsion_atom_site_label_2
_geom_torsion_atom_site_label_3
_geom_torsion_atom_site_label_4
_geom_torsion
_geom_torsion_site_symmetry_1
_geom_torsion_site_symmetry_2
_geom_torsion_site_symmetry_3
_geom_torsion_site_symmetry_4
_geom_torsion_publ_flag
C9 O1 C2 C3 -1.02(15) . . . . ?
C9 O1 C2 C12 177.64(12) . . . . ?
O1 C2 C3 C8 0.77(16) . . . . ?
C12 C2 C3 C8 -177.57(15) . . . . ?
C8 C4 C5 O10 178.95(13) . . . . ?
C8 C4 C5 C6 -0.5(2) . . . . ?
O10 C5 C6 C7 -179.66(13) . . . . ?
C4 C5 C6 C7 -0.2(2) . . . . ?
C5 C6 C7 C9 0.8(2) . . . . ?
C5 C4 C8 C9 0.51(19) . . . . ?
C5 C4 C8 C3 -177.99(15) . . . . ?
C2 C3 C8 C9 -0.21(15) . . . . ?
C2 C3 C8 C4 178.43(15) . . . . ?
C6 C7 C9 O1 178.60(13) . . . . ?
C6 C7 C9 C8 -0.7(2) . . . . ?
C2 O1 C9 C7 -178.53(14) . . . . ?
C2 O1 C9 C8 0.88(14) . . . . ?
C4 C8 C9 C7 0.1(2) . . . . ?
C3 C8 C9 C7 179.00(13) . . . . ?
C4 C8 C9 O1 -179.33(12) . . . . ?
C3 C8 C9 O1 -0.43(15) . . . . ?
C4 C5 O10 C11 -1.4(2) . . . . ?
C6 C5 O10 C11 178.10(13) . . . . ?
C3 C2 C12 C17 176.65(15) . . . . ?
O1 C2 C12 C17 -1.6(2) . . . . ?
C3 C2 C12 C13 -1.8(2) . . . . ?
O1 C2 C12 C13 179.96(12) . . . . ?
C17 C12 C13 C14 0.3(2) . . . . ?
C2 C12 C13 C14 178.75(14) . . . . ?
C12 C13 C14 C15 -1.0(2) . . . . ?
C13 C14 C15 C16 0.8(3) . . . . ?
C14 C15 C16 C17 0.2(3) . . . . ?
C15 C16 C17 C12 -0.9(2) . . . . ?
C13 C12 C17 C16 0.7(2) . . . . ?
C2 C12 C17 C16 -177.79(14) . . . . ?

loop_
_cod_related_entry_id
_cod_related_entry_database
_cod_related_entry_code
1 ChemSpider 789031
